data_7051581
loop_
_publ_author_name
'Jin, Guoxia'
'Jones, Cameron'
'Junk, Peter C.'
'Lippert, Kai-Alexander'
'Rose, Richard P.'
'Stasch, Andreas'

_publ_section_title
;
 Synthesis and characterisation of bulky guanidines and
 phosphaguanidines: precursors for low oxidation state metallacycles
;
_journal_issue 1
_journal_name_full 'New Journal of Chemistry'
_journal_page_first 64
_journal_paper_doi 10.1039/b809120j
_journal_volume 33
_journal_year 2009
_chemical_formula_sum 'C31 H49 N3'
_chemical_formula_weight 463.73
_chemical_name_systematic
;
?
;
_space_group_IT_number 61
_symmetry_cell_setting orthorhombic
_symmetry_space_group_name_Hall '-P 2ac 2ab'
_symmetry_space_group_name_H-M 'P b c a'
_atom_sites_solution_hydrogens geom
_atom_sites_solution_primary direct
_atom_sites_solution_secondary difmap
_audit_creation_method SHELXL-97
_cell_angle_alpha 90.00
_cell_angle_beta 90.00
_cell_angle_gamma 90.00
_cell_formula_units_Z 8
_cell_length_a 18.397(4)
_cell_length_b 15.542(3)
_cell_length_c 20.168(4)
_cell_measurement_temperature 150(2)
_cell_volume 5767(2)
_computing_structure_refinement 'SHELXL-97 (Sheldrick, 1997)'
_computing_structure_solution 'SHELXS-97 (Sheldrick, 1990)'
_diffrn_ambient_temperature 150(2)
_diffrn_measured_fraction_theta_full 0.996
_diffrn_measured_fraction_theta_max 0.996
_diffrn_measurement_device_type 'Nonius Kappa CCD'
_diffrn_radiation_monochromator graphite
_diffrn_radiation_source 'fine-focus sealed tube'
_diffrn_radiation_type MoK\a
_diffrn_radiation_wavelength 0.71073
_diffrn_reflns_av_R_equivalents 0.0382
_diffrn_reflns_av_sigmaI/netI 0.0292
_diffrn_reflns_limit_h_max 22
_diffrn_reflns_limit_h_min -22
_diffrn_reflns_limit_k_max 18
_diffrn_reflns_limit_k_min -18
_diffrn_reflns_limit_l_max 24
_diffrn_reflns_limit_l_min -24
_diffrn_reflns_number 19664
_diffrn_reflns_theta_full 25.50
_diffrn_reflns_theta_max 25.50
_diffrn_reflns_theta_min 3.02
_exptl_absorpt_coefficient_mu 0.062
_exptl_absorpt_correction_T_max 0.981
_exptl_absorpt_correction_T_min 0.961
_exptl_absorpt_correction_type multi-scan
_exptl_absorpt_process_details 'Sortav (Blessing, 1995)'
_exptl_crystal_colour colourless
_exptl_crystal_density_diffrn 1.068
_exptl_crystal_density_method 'not measured'
_exptl_crystal_description block
_exptl_crystal_F_000 2048
_exptl_crystal_size_max 0.50
_exptl_crystal_size_mid 0.40
_exptl_crystal_size_min 0.30
_refine_diff_density_max 0.341
_refine_diff_density_min -0.350
_refine_diff_density_rms 0.043
_refine_ls_extinction_method none
_refine_ls_goodness_of_fit_ref 1.032
_refine_ls_hydrogen_treatment constr
_refine_ls_matrix_type full
_refine_ls_number_parameters 319
_refine_ls_number_reflns 5343
_refine_ls_number_restraints 0
_refine_ls_restrained_S_all 1.032
_refine_ls_R_factor_all 0.0577
_refine_ls_R_factor_gt 0.0435
_refine_ls_shift/su_max 0.000
_refine_ls_shift/su_mean 0.000
_refine_ls_structure_factor_coef Fsqd
_refine_ls_weighting_details 'calc w=1/[\s^2^(Fo^2^)+(0.0495P)^2^+1.7216P] where P=(Fo^2^+2Fc^2^)/3'
_refine_ls_weighting_scheme calc
_refine_ls_wR_factor_gt 0.1004
_refine_ls_wR_factor_ref 0.1069
_reflns_number_gt 4348
_reflns_number_total 5343
_reflns_threshold_expression >2sigma(I)
_cod_data_source_file b809120j.txt
_cod_data_source_block compound2
_cod_original_sg_symbol_H-M Pbca
_cod_database_code 7051581

loop_
_symmetry_equiv_pos_as_xyz
'x, y, z'
'-x+1/2, -y, z+1/2'
'x+1/2, -y+1/2, -z'
'-x, y+1/2, -z+1/2'
'-x, -y, -z'
'x-1/2, y, -z-1/2'
'-x-1/2, y-1/2, z'
'x, -y-1/2, z-1/2'

loop_
_atom_site_label
_atom_site_type_symbol
_atom_site_fract_x
_atom_site_fract_y
_atom_site_fract_z
_atom_site_U_iso_or_equiv
_atom_site_adp_type
_atom_site_occupancy
_atom_site_symmetry_multiplicity
_atom_site_calc_flag
_atom_site_refinement_flags
_atom_site_disorder_assembly
_atom_site_disorder_group
N1 N 0.19631(6) 0.81979(6) 0.12567(5) 0.0216(2) Uani 1 1 d . . .
H1 H 0.2352 0.8484 0.1381 0.026 Uiso 1 1 calc R . .
C1 C 0.20960(6) 0.73754(8) 0.10134(6) 0.0192(3) Uani 1 1 d . . .
N2 N 0.26976(6) 0.71782(6) 0.07208(5) 0.0217(2) Uani 1 1 d . . .
C2 C 0.12879(7) 0.86523(8) 0.13361(6) 0.0217(3) Uani 1 1 d . . .
N3 N 0.15581(6) 0.67659(6) 0.10987(5) 0.0218(2) Uani 1 1 d . . .
C3 C 0.11273(7) 0.89852(8) 0.19682(7) 0.0243(3) Uani 1 1 d . . .
C4 C 0.04973(8) 0.94750(9) 0.20419(7) 0.0302(3) Uani 1 1 d . . .
H4 H 0.0385 0.9717 0.2462 0.036 Uiso 1 1 calc R . .
C5 C 0.00344(8) 0.96143(9) 0.15150(7) 0.0347(3) Uani 1 1 d . . .
H5 H -0.0395 0.9946 0.1574 0.042 Uiso 1 1 calc R . .
C6 C 0.01956(8) 0.92715(9) 0.09014(7) 0.0321(3) Uani 1 1 d . . .
H6 H -0.0131 0.9365 0.0544 0.039 Uiso 1 1 calc R . .
C7 C 0.08243(7) 0.87926(8) 0.07920(7) 0.0252(3) Uani 1 1 d . . .
C8 C 0.16164(7) 0.88238(9) 0.25661(7) 0.0280(3) Uani 1 1 d . . .
H8 H 0.1991 0.8393 0.2430 0.034 Uiso 1 1 calc R . .
C9 C 0.20143(11) 0.96344(12) 0.27712(9) 0.0586(5) Uani 1 1 d . . .
H9A H 0.2326 0.9828 0.2406 0.088 Uiso 1 1 calc R . .
H9B H 0.2314 0.9514 0.3162 0.088 Uiso 1 1 calc R . .
H9C H 0.1660 1.0085 0.2878 0.088 Uiso 1 1 calc R . .
C10 C 0.12056(10) 0.84486(13) 0.31539(8) 0.0511(5) Uani 1 1 d . . .
H10A H 0.0881 0.8887 0.3339 0.077 Uiso 1 1 calc R . .
H10B H 0.1553 0.8265 0.3494 0.077 Uiso 1 1 calc R . .
H10C H 0.0919 0.7953 0.3007 0.077 Uiso 1 1 calc R . .
C11 C 0.10051(8) 0.84805(9) 0.00973(7) 0.0280(3) Uani 1 1 d . . .
H11 H 0.1332 0.7970 0.0141 0.034 Uiso 1 1 calc R . .
C12 C 0.14217(8) 0.91753(10) -0.02815(8) 0.0356(3) Uani 1 1 d . . .
H12A H 0.1135 0.9707 -0.0288 0.053 Uiso 1 1 calc R . .
H12B H 0.1509 0.8982 -0.0737 0.053 Uiso 1 1 calc R . .
H12C H 0.1888 0.9283 -0.0062 0.053 Uiso 1 1 calc R . .
C13 C 0.03382(9) 0.82012(10) -0.03000(8) 0.0401(4) Uani 1 1 d . . .
H13A H 0.0038 0.8706 -0.0400 0.060 Uiso 1 1 calc R . .
H13B H 0.0054 0.7788 -0.0040 0.060 Uiso 1 1 calc R . .
H13C H 0.0495 0.7931 -0.0715 0.060 Uiso 1 1 calc R . .
C14 C 0.32443(7) 0.78054(8) 0.06253(6) 0.0216(3) Uani 1 1 d . . .
C15 C 0.36866(7) 0.80618(8) 0.11635(6) 0.0232(3) Uani 1 1 d . . .
C16 C 0.42391(7) 0.86580(8) 0.10480(7) 0.0281(3) Uani 1 1 d . . .
H16 H 0.4532 0.8845 0.1408 0.034 Uiso 1 1 calc R . .
C17 C 0.43691(7) 0.89817(9) 0.04217(7) 0.0310(3) Uani 1 1 d . . .
H17 H 0.4744 0.9393 0.0354 0.037 Uiso 1 1 calc R . .
C18 C 0.39529(7) 0.87066(9) -0.01052(7) 0.0293(3) Uani 1 1 d . . .
H18 H 0.4050 0.8926 -0.0536 0.035 Uiso 1 1 calc R . .
C19 C 0.33920(7) 0.81131(8) -0.00203(6) 0.0247(3) Uani 1 1 d . . .
C20 C 0.35980(7) 0.76430(9) 0.18392(6) 0.0263(3) Uani 1 1 d . . .
H20 H 0.3067 0.7547 0.1913 0.032 Uiso 1 1 calc R . .
C21 C 0.38800(9) 0.81883(11) 0.24107(7) 0.0423(4) Uani 1 1 d . . .
H21A H 0.4409 0.8246 0.2375 0.063 Uiso 1 1 calc R . .
H21B H 0.3757 0.7911 0.2832 0.063 Uiso 1 1 calc R . .
H21C H 0.3656 0.8760 0.2393 0.063 Uiso 1 1 calc R . .
C22 C 0.39691(9) 0.67609(10) 0.18378(8) 0.0376(4) Uani 1 1 d . . .
H22A H 0.3771 0.6410 0.1477 0.056 Uiso 1 1 calc R . .
H22B H 0.3881 0.6473 0.2262 0.056 Uiso 1 1 calc R . .
H22C H 0.4493 0.6835 0.1773 0.056 Uiso 1 1 calc R . .
C23 C 0.29789(8) 0.77413(9) -0.06036(7) 0.0298(3) Uani 1 1 d . . .
H23 H 0.2461 0.7667 -0.0465 0.036 Uiso 1 1 calc R . .
C24 C 0.32853(9) 0.68462(9) -0.07626(7) 0.0355(3) Uani 1 1 d . . .
H24A H 0.3792 0.6900 -0.0906 0.053 Uiso 1 1 calc R . .
H24B H 0.2998 0.6583 -0.1118 0.053 Uiso 1 1 calc R . .
H24C H 0.3262 0.6484 -0.0365 0.053 Uiso 1 1 calc R . .
C25 C 0.29871(9) 0.83083(11) -0.12258(7) 0.0411(4) Uani 1 1 d . . .
H25A H 0.2825 0.8890 -0.1111 0.062 Uiso 1 1 calc R . .
H25B H 0.2660 0.8064 -0.1560 0.062 Uiso 1 1 calc R . .
H25C H 0.3482 0.8334 -0.1405 0.062 Uiso 1 1 calc R . .
C26 C 0.10875(7) 0.67707(8) 0.16906(7) 0.0256(3) Uani 1 1 d . . .
H26 H 0.1150 0.7345 0.1906 0.031 Uiso 1 1 calc R . .
C27 C 0.02859(8) 0.66928(11) 0.15069(8) 0.0405(4) Uani 1 1 d . . .
H27A H 0.0160 0.7140 0.1184 0.061 Uiso 1 1 calc R . .
H27B H -0.0012 0.6764 0.1906 0.061 Uiso 1 1 calc R . .
H27C H 0.0195 0.6125 0.1313 0.061 Uiso 1 1 calc R . .
C28 C 0.13054(9) 0.60963(10) 0.22040(7) 0.0384(4) Uani 1 1 d . . .
H28A H 0.1228 0.5520 0.2021 0.058 Uiso 1 1 calc R . .
H28B H 0.1009 0.6168 0.2604 0.058 Uiso 1 1 calc R . .
H28C H 0.1820 0.6168 0.2317 0.058 Uiso 1 1 calc R . .
C29 C 0.15944(7) 0.59404(8) 0.07297(7) 0.0266(3) Uani 1 1 d . . .
H29 H 0.1158 0.5604 0.0872 0.032 Uiso 1 1 calc R . .
C30 C 0.15078(8) 0.60783(9) -0.00128(7) 0.0329(3) Uani 1 1 d . . .
H30A H 0.1058 0.6397 -0.0099 0.049 Uiso 1 1 calc R . .
H30B H 0.1487 0.5519 -0.0237 0.049 Uiso 1 1 calc R . .
H30C H 0.1923 0.6407 -0.0181 0.049 Uiso 1 1 calc R . .
C31 C 0.22504(8) 0.53709(9) 0.08847(8) 0.0340(3) Uani 1 1 d . . .
H31A H 0.2683 0.5605 0.0665 0.051 Uiso 1 1 calc R . .
H31B H 0.2159 0.4786 0.0723 0.051 Uiso 1 1 calc R . .
H31C H 0.2330 0.5356 0.1365 0.051 Uiso 1 1 calc R . .

loop_
_atom_site_aniso_label
_atom_site_aniso_U_11
_atom_site_aniso_U_22
_atom_site_aniso_U_33
_atom_site_aniso_U_23
_atom_site_aniso_U_13
_atom_site_aniso_U_12
N1 0.0168(5) 0.0203(5) 0.0277(6) -0.0037(4) -0.0013(4) -0.0010(4)
C1 0.0204(6) 0.0193(6) 0.0179(6) 0.0014(5) -0.0020(5) 0.0008(5)
N2 0.0217(6) 0.0218(5) 0.0217(6) 0.0000(4) 0.0018(4) -0.0004(4)
C2 0.0187(6) 0.0174(6) 0.0288(7) -0.0001(5) 0.0019(5) -0.0009(5)
N3 0.0219(6) 0.0192(5) 0.0243(6) -0.0012(4) 0.0025(4) -0.0014(4)
C3 0.0236(7) 0.0194(6) 0.0299(7) -0.0005(5) 0.0023(6) -0.0019(5)
C4 0.0317(8) 0.0252(7) 0.0338(8) -0.0037(6) 0.0085(6) 0.0030(6)
C5 0.0279(7) 0.0304(8) 0.0460(9) -0.0002(7) 0.0038(7) 0.0102(6)
C6 0.0286(8) 0.0303(7) 0.0374(8) 0.0033(6) -0.0052(6) 0.0064(6)
C7 0.0251(7) 0.0196(6) 0.0309(7) 0.0019(5) -0.0015(6) -0.0004(5)
C8 0.0277(7) 0.0299(7) 0.0263(7) -0.0038(6) 0.0015(6) 0.0003(6)
C9 0.0694(13) 0.0495(11) 0.0570(12) 0.0070(9) -0.0276(10) -0.0220(10)
C10 0.0456(10) 0.0746(13) 0.0332(9) 0.0101(8) -0.0010(8) -0.0086(9)
C11 0.0311(7) 0.0253(7) 0.0276(7) -0.0001(6) -0.0046(6) 0.0054(6)
C12 0.0344(8) 0.0390(8) 0.0335(8) 0.0013(7) -0.0004(7) 0.0014(7)
C13 0.0421(9) 0.0416(9) 0.0365(9) -0.0041(7) -0.0078(7) -0.0062(7)
C14 0.0197(6) 0.0174(6) 0.0276(7) 0.0003(5) 0.0048(5) 0.0030(5)
C15 0.0194(6) 0.0222(6) 0.0280(7) 0.0005(5) 0.0032(5) 0.0035(5)
C16 0.0205(7) 0.0261(7) 0.0377(8) -0.0008(6) 0.0012(6) 0.0011(5)
C17 0.0234(7) 0.0237(7) 0.0459(9) 0.0043(6) 0.0102(6) -0.0008(5)
C18 0.0297(7) 0.0254(7) 0.0328(8) 0.0068(6) 0.0129(6) 0.0057(6)
C19 0.0244(7) 0.0227(7) 0.0270(7) 0.0017(5) 0.0068(6) 0.0070(5)
C20 0.0226(7) 0.0304(7) 0.0259(7) 0.0022(6) 0.0001(6) -0.0023(6)
C21 0.0509(10) 0.0470(9) 0.0289(8) -0.0029(7) 0.0007(7) -0.0078(8)
C22 0.0429(9) 0.0359(8) 0.0339(8) 0.0073(7) -0.0022(7) 0.0049(7)
C23 0.0299(7) 0.0354(8) 0.0241(7) 0.0030(6) 0.0040(6) 0.0044(6)
C24 0.0413(9) 0.0378(8) 0.0274(8) -0.0051(6) 0.0026(7) 0.0042(7)
C25 0.0446(9) 0.0504(10) 0.0284(8) 0.0093(7) 0.0039(7) 0.0076(8)
C26 0.0264(7) 0.0229(7) 0.0275(7) 0.0010(5) 0.0052(6) -0.0015(5)
C27 0.0254(8) 0.0451(9) 0.0509(10) 0.0014(8) 0.0081(7) -0.0025(7)
C28 0.0492(10) 0.0338(8) 0.0323(8) 0.0073(6) 0.0079(7) 0.0023(7)
C29 0.0289(7) 0.0205(7) 0.0305(7) -0.0030(6) 0.0001(6) -0.0028(5)
C30 0.0399(8) 0.0273(7) 0.0314(8) -0.0053(6) -0.0026(6) -0.0062(6)
C31 0.0384(8) 0.0229(7) 0.0408(9) -0.0028(6) 0.0022(7) 0.0043(6)

loop_
_atom_type_symbol
_atom_type_description
_atom_type_scat_dispersion_real
_atom_type_scat_dispersion_imag
_atom_type_scat_source
C C 0.0033 0.0016 'International Tables Vol C Tables 4.2.6.8 and 6.1.1.4'
H H 0.0000 0.0000 'International Tables Vol C Tables 4.2.6.8 and 6.1.1.4'
N N 0.0061 0.0033 'International Tables Vol C Tables 4.2.6.8 and 6.1.1.4'

loop_
_geom_angle_atom_site_label_1
_geom_angle_atom_site_label_2
_geom_angle_atom_site_label_3
_geom_angle
_geom_angle_site_symmetry_1
_geom_angle_site_symmetry_3
_geom_angle_publ_flag
C1 N1 C2 129.99(10) . . ?
N2 C1 N3 120.57(11) . . ?
N2 C1 N1 122.02(11) . . ?
N3 C1 N1 117.42(10) . . ?
C1 N2 C14 120.55(10) . . ?
C7 C2 C3 121.49(12) . . ?
C7 C2 N1 120.86(11) . . ?
C3 C2 N1 117.58(11) . . ?
C1 N3 C26 121.22(10) . . ?
C1 N3 C29 119.88(10) . . ?
C26 N3 C29 115.88(10) . . ?
C4 C3 C2 118.15(12) . . ?
C4 C3 C8 119.72(12) . . ?
C2 C3 C8 122.13(11) . . ?
C5 C4 C3 121.12(13) . . ?
C4 C5 C6 119.86(13) . . ?
C5 C6 C7 121.80(13) . . ?
C6 C7 C2 117.56(12) . . ?
C6 C7 C11 119.89(12) . . ?
C2 C7 C11 122.48(11) . . ?
C9 C8 C10 110.25(14) . . ?
C9 C8 C3 111.35(12) . . ?
C10 C8 C3 112.69(12) . . ?
C7 C11 C13 113.48(12) . . ?
C7 C11 C12 110.18(11) . . ?
C13 C11 C12 109.94(12) . . ?
C19 C14 N2 119.70(11) . . ?
C19 C14 C15 120.08(12) . . ?
N2 C14 C15 119.95(11) . . ?
C16 C15 C14 118.58(12) . . ?
C16 C15 C20 120.84(12) . . ?
C14 C15 C20 120.41(11) . . ?
C17 C16 C15 121.40(13) . . ?
C18 C17 C16 119.75(13) . . ?
C17 C18 C19 121.45(13) . . ?
C18 C19 C14 118.63(12) . . ?
C18 C19 C23 121.87(12) . . ?
C14 C19 C23 119.33(12) . . ?
C15 C20 C21 113.84(12) . . ?
C15 C20 C22 109.52(11) . . ?
C21 C20 C22 110.36(12) . . ?
C19 C23 C25 114.29(12) . . ?
C19 C23 C24 108.88(11) . . ?
C25 C23 C24 110.26(12) . . ?
N3 C26 C27 111.75(12) . . ?
N3 C26 C28 113.04(11) . . ?
C27 C26 C28 111.35(12) . . ?
N3 C29 C30 111.53(11) . . ?
N3 C29 C31 115.67(11) . . ?
C30 C29 C31 111.44(12) . . ?

loop_
_geom_bond_atom_site_label_1
_geom_bond_atom_site_label_2
_geom_bond_distance
_geom_bond_site_symmetry_2
_geom_bond_publ_flag
N1 C1 1.3910(16) . ?
N1 C2 1.4379(16) . ?
C1 N2 1.2911(16) . ?
C1 N3 1.3807(16) . ?
N2 C14 1.4139(16) . ?
C2 C7 1.4069(18) . ?
C2 C3 1.4072(19) . ?
N3 C26 1.4746(16) . ?
N3 C29 1.4848(16) . ?
C3 C4 1.3946(19) . ?
C3 C8 1.5255(19) . ?
C4 C5 1.379(2) . ?
C5 C6 1.380(2) . ?
C6 C7 1.3930(19) . ?
C7 C11 1.5195(19) . ?
C8 C9 1.515(2) . ?
C8 C10 1.522(2) . ?
C11 C13 1.528(2) . ?
C11 C12 1.529(2) . ?
C14 C19 1.4134(18) . ?
C14 C15 1.4139(18) . ?
C15 C16 1.3950(18) . ?
C15 C20 1.5190(18) . ?
C16 C17 1.381(2) . ?
C17 C18 1.378(2) . ?
C18 C19 1.3946(19) . ?
C19 C23 1.515(2) . ?
C20 C21 1.522(2) . ?
C20 C22 1.532(2) . ?
C23 C25 1.5334(19) . ?
C23 C24 1.535(2) . ?
C26 C27 1.525(2) . ?
C26 C28 1.5269(19) . ?
C29 C30 1.521(2) . ?
C29 C31 1.5290(19) . ?

loop_
_cod_related_entry_id
_cod_related_entry_database
_cod_related_entry_code
1 ChemSpider 30652886
